data_4070375
loop_
_publ_author_name
'Ylijoki, Kai E. O.'
'Witherell, Ross D.'
'Kirk, Andrew D.'
'B\"ocklein, Sebastian'
'Lofstrand, Verner A.'
'McDonald, Robert'
'Ferguson, Michael J.'
'Stryker, Jeffrey M.'

_publ_section_title
;
 Synthesis, Structure, and Reactivity of Alkyl-Substituted Half-Sandwich
 \h5-Pentadienyl Complexes of Cobalt
;
_journal_issue 23
_journal_name_full Organometallics
_journal_page_first 6807
_journal_paper_doi 10.1021/om900754h
_journal_volume 28
_journal_year 2009
_chemical_formula_moiety 'C16 H24 Br Co'
_chemical_formula_sum 'C16 H24 Br Co'
_chemical_formula_weight 355.19
_chemical_name_systematic
;

 ?

;
_space_group_IT_number 14
_symmetry_cell_setting monoclinic
_symmetry_space_group_name_Hall '-P 2yn'
_symmetry_space_group_name_H-M 'P 1 21/n 1'
_atom_sites_solution_hydrogens geom
_atom_sites_solution_primary direct
_atom_sites_solution_secondary difmap
_audit_creation_method SHELXL-97
_cell_angle_alpha 90.00
_cell_angle_beta 95.3581(15)
_cell_angle_gamma 90.00
_cell_formula_units_Z 4
_cell_length_a 8.4463(7)
_cell_length_b 7.3848(6)
_cell_length_c 25.504(2)
_cell_measurement_reflns_used 7105
_cell_measurement_temperature 193(2)
_cell_measurement_theta_max 26.21
_cell_measurement_theta_min 2.48
_cell_volume 1583.8(2)
_computing_cell_refinement 'Bruker SAINT (Bruker, 1997)'
_computing_data_collection 'Bruker SMART (Bruker, 1997)'
_computing_data_reduction 'Bruker SAINT (Bruker, 1997)'
_computing_molecular_graphics 'Bruker SHELXTL (Bruker, 1997)'
_computing_publication_material 'Bruker SHELXTL (Bruker, 1997)'
_computing_structure_refinement 'SHELXL-97 (Sheldrick, 1997)'
_computing_structure_solution 'DIRDIF-96 (Beurskens et al., 1996)'
_diffrn_ambient_temperature 193(2)
_diffrn_detector_area_resol_mean 8.192
_diffrn_measured_fraction_theta_full 0.991
_diffrn_measured_fraction_theta_max 0.991
_diffrn_measurement_device_type 'Bruker PLATFORM diffractometer/SMART 1000 CCD area detector'
_diffrn_measurement_method '\w scans'
_diffrn_radiation_monochromator graphite
_diffrn_radiation_source 'fine-focus sealed tube'
_diffrn_radiation_type MoK\a
_diffrn_radiation_wavelength 0.71073
_diffrn_reflns_av_R_equivalents 0.0275
_diffrn_reflns_av_sigmaI/netI 0.0255
_diffrn_reflns_limit_h_max 10
_diffrn_reflns_limit_h_min -10
_diffrn_reflns_limit_k_max 9
_diffrn_reflns_limit_k_min -9
_diffrn_reflns_limit_l_max 31
_diffrn_reflns_limit_l_min -31
_diffrn_reflns_number 11175
_diffrn_reflns_theta_full 26.27
_diffrn_reflns_theta_max 26.27
_diffrn_reflns_theta_min 2.48
_diffrn_standards_decay_% 0
_diffrn_standards_interval_time 0
_diffrn_standards_number 0
_exptl_absorpt_coefficient_mu 3.588
_exptl_absorpt_correction_T_max 0.4025
_exptl_absorpt_correction_T_min 0.3141
_exptl_absorpt_correction_type multi-scan
_exptl_absorpt_process_details 'SADABS (Sheldrick, 1996)'
_exptl_crystal_colour red
_exptl_crystal_density_diffrn 1.490
_exptl_crystal_density_method 'not measured'
_exptl_crystal_description prism
_exptl_crystal_F_000 728
_exptl_crystal_size_max 0.42
_exptl_crystal_size_mid 0.34
_exptl_crystal_size_min 0.31
_refine_diff_density_max 1.424
_refine_diff_density_min -0.938
_refine_diff_density_rms 0.096
_refine_ls_extinction_method none
_refine_ls_goodness_of_fit_ref 1.044
_refine_ls_hydrogen_treatment constr
_refine_ls_matrix_type full
_refine_ls_number_parameters 169
_refine_ls_number_reflns 3182
_refine_ls_number_restraints 0
_refine_ls_restrained_S_all 1.044
_refine_ls_R_factor_all 0.0460
_refine_ls_R_factor_gt 0.0379
_refine_ls_shift/su_max 0.000
_refine_ls_shift/su_mean 0.000
_refine_ls_structure_factor_coef Fsqd
_refine_ls_weighting_details 'calc w=1/[\s^2^(Fo^2^)+(0.0619P)^2^+1.4081P] where P=(Fo^2^+2Fc^2^)/3'
_refine_ls_weighting_scheme calc
_refine_ls_wR_factor_gt 0.1008
_refine_ls_wR_factor_ref 0.1056
_reflns_number_gt 2712
_reflns_number_total 3182
_reflns_threshold_expression I>2\s(I)
_cod_data_source_file om900754h_si_002.cif
_cod_data_source_block 26
_cod_depositor_comments
;
The following automatic conversions were performed:

'_symmetry_cell_setting' value 'Monoclinic' changed to 'monoclinic'
according to /home/saulius/struct/CIF-dictionaries/cif_core.dic
dictionary named 'cif_core.dic' version 2.4.2 from 2011-04-26.

Automatic conversion script
Id: cif_fix_values 1715 2011-07-08 13:25:40Z adriana 
;
_cod_original_cell_volume 1583.9(2)
_cod_original_sg_symbol_H-M 'P 21/n'
_cod_database_code 4070375

loop_
_symmetry_equiv_pos_as_xyz
'x, y, z'
'-x+1/2, y+1/2, -z+1/2'
'-x, -y, -z'
'x-1/2, -y-1/2, z-1/2'

loop_
_atom_site_label
_atom_site_type_symbol
_atom_site_fract_x
_atom_site_fract_y
_atom_site_fract_z
_atom_site_U_iso_or_equiv
_atom_site_adp_type
_atom_site_occupancy
_atom_site_symmetry_multiplicity
_atom_site_calc_flag
_atom_site_refinement_flags
Br Br -0.00046(4) -0.09801(5) 0.125793(19) 0.05742(16) Uani 1 1 d .
Co Co 0.23471(5) 0.05179(5) 0.099569(15) 0.02954(14) Uani 1 1 d .
C1 C 0.1994(5) -0.0653(5) 0.02603(14) 0.0477(9) Uani 1 1 d .
H1A H 0.1181 -0.1620 0.0213 0.057 Uiso 1 1 calc R
H1B H 0.2013 0.0163 -0.0047 0.057 Uiso 1 1 calc R
C2 C 0.3455(4) -0.1121(4) 0.05232(13) 0.0405(7) Uani 1 1 d .
H2 H 0.4451 -0.0689 0.0380 0.049 Uiso 1 1 calc R
C3 C 0.3572(4) -0.2067(4) 0.10059(12) 0.0373(7) Uani 1 1 d .
H3 H 0.2840 -0.3131 0.1006 0.045 Uiso 1 1 calc R
C4 C 0.5093(4) -0.2371(4) 0.13051(13) 0.0372(7) Uani 1 1 d .
H4 H 0.5987 -0.1724 0.1204 0.045 Uiso 1 1 calc R
C5 C 0.5316(4) -0.3490(4) 0.17102(12) 0.0384(7) Uani 1 1 d .
H5 H 0.4419 -0.4139 0.1809 0.046 Uiso 1 1 calc R
C6 C 0.6873(5) -0.3810(6) 0.20244(15) 0.0526(9) Uani 1 1 d .
H6A H 0.7686 -0.3027 0.1893 0.063 Uiso 1 1 calc R
H6B H 0.7182 -0.5081 0.1990 0.063 Uiso 1 1 calc R
H6C H 0.6771 -0.3533 0.2396 0.063 Uiso 1 1 calc R
C10 C 0.2681(4) 0.3141(4) 0.07410(12) 0.0387(7) Uani 1 1 d .
C11 C 0.4086(4) 0.2484(4) 0.10242(12) 0.0341(6) Uani 1 1 d .
C12 C 0.3758(4) 0.2089(4) 0.15467(12) 0.0384(7) Uani 1 1 d .
C13 C 0.2159(4) 0.2461(5) 0.15846(14) 0.0474(9) Uani 1 1 d .
C14 C 0.1464(4) 0.3110(4) 0.10774(16) 0.0453(8) Uani 1 1 d .
C15 C 0.2531(8) 0.3819(6) 0.01868(17) 0.0800(16) Uani 1 1 d .
H15A H 0.1452 0.3585 0.0025 0.096 Uiso 1 1 calc R
H15B H 0.3302 0.3193 -0.0014 0.096 Uiso 1 1 calc R
H15C H 0.2741 0.5124 0.0186 0.096 Uiso 1 1 calc R
C16 C 0.5697(5) 0.2504(6) 0.0826(2) 0.0643(12) Uani 1 1 d .
H16A H 0.6204 0.3679 0.0905 0.077 Uiso 1 1 calc R
H16B H 0.5592 0.2306 0.0444 0.077 Uiso 1 1 calc R
H16C H 0.6352 0.1541 0.0999 0.077 Uiso 1 1 calc R
C17 C 0.4944(6) 0.1491(6) 0.19838(17) 0.0718(13) Uani 1 1 d .
H17A H 0.5994 0.1385 0.1852 0.086 Uiso 1 1 calc R
H17B H 0.4625 0.0314 0.2117 0.086 Uiso 1 1 calc R
H17C H 0.4991 0.2384 0.2269 0.086 Uiso 1 1 calc R
C18 C 0.1339(8) 0.2336(8) 0.2083(2) 0.101(2) Uani 1 1 d .
H18A H 0.1982 0.2951 0.2369 0.121 Uiso 1 1 calc R
H18B H 0.1207 0.1061 0.2175 0.121 Uiso 1 1 calc R
H18C H 0.0293 0.2916 0.2028 0.121 Uiso 1 1 calc R
C19 C -0.0210(5) 0.3715(6) 0.0966(3) 0.093(2) Uani 1 1 d .
H19A H -0.0291 0.5000 0.1056 0.112 Uiso 1 1 calc R
H19B H -0.0894 0.3003 0.1178 0.112 Uiso 1 1 calc R
H19C H -0.0549 0.3543 0.0592 0.112 Uiso 1 1 calc R

loop_
_atom_site_aniso_label
_atom_site_aniso_U_11
_atom_site_aniso_U_22
_atom_site_aniso_U_33
_atom_site_aniso_U_23
_atom_site_aniso_U_13
_atom_site_aniso_U_12
Br 0.0393(2) 0.0429(2) 0.0926(3) 0.00064(18) 0.01948(19) -0.01334(15)
Co 0.0278(2) 0.0274(2) 0.0338(2) -0.00289(15) 0.00479(16) -0.00329(15)
C1 0.065(2) 0.0368(17) 0.0388(18) -0.0121(14) -0.0095(16) 0.0029(16)
C2 0.051(2) 0.0348(16) 0.0363(17) -0.0094(12) 0.0080(14) 0.0031(14)
C3 0.0438(17) 0.0268(14) 0.0417(17) -0.0057(12) 0.0062(14) -0.0004(12)
C4 0.0376(17) 0.0333(16) 0.0417(17) -0.0026(12) 0.0089(13) -0.0005(12)
C5 0.0384(16) 0.0368(16) 0.0405(17) -0.0039(13) 0.0068(13) -0.0006(13)
C6 0.048(2) 0.061(2) 0.049(2) 0.0065(17) 0.0030(17) 0.0054(17)
C10 0.0503(19) 0.0273(15) 0.0380(17) 0.0004(12) 0.0008(14) -0.0073(13)
C11 0.0315(15) 0.0283(14) 0.0444(17) -0.0061(12) 0.0131(13) -0.0077(11)
C12 0.0480(18) 0.0315(15) 0.0348(16) -0.0039(12) -0.0012(14) -0.0104(13)
C13 0.056(2) 0.0411(18) 0.050(2) -0.0176(15) 0.0304(17) -0.0181(16)
C14 0.0305(16) 0.0306(16) 0.074(2) -0.0137(16) 0.0016(15) -0.0006(12)
C15 0.141(5) 0.046(2) 0.048(2) 0.0108(18) -0.015(3) -0.024(3)
C16 0.042(2) 0.058(2) 0.098(3) -0.021(2) 0.034(2) -0.0156(18)
C17 0.101(4) 0.050(2) 0.057(2) 0.0021(19) -0.028(2) -0.014(2)
C18 0.132(5) 0.098(4) 0.087(4) -0.046(3) 0.081(4) -0.056(4)
C19 0.041(2) 0.048(2) 0.188(6) -0.026(3) -0.005(3) 0.0083(19)

loop_
_atom_type_symbol
_atom_type_description
_atom_type_scat_dispersion_real
_atom_type_scat_dispersion_imag
_atom_type_scat_source
C C 0.0033 0.0016 'International Tables Vol C Tables 4.2.6.8 and 6.1.1.4'
H H 0.0000 0.0000 'International Tables Vol C Tables 4.2.6.8 and 6.1.1.4'
Co Co 0.3494 0.9721 'International Tables Vol C Tables 4.2.6.8 and 6.1.1.4'
Br Br -0.2901 2.4595 'International Tables Vol C Tables 4.2.6.8 and 6.1.1.4'

loop_
_geom_angle_atom_site_label_1
_geom_angle_atom_site_label_2
_geom_angle_atom_site_label_3
_geom_angle
C2 Co C1 40.04(14)
C2 Co C11 94.33(13)
C1 Co C11 111.70(15)
C2 Co C10 106.97(14)
C1 Co C10 96.86(14)
C11 Co C10 40.09(13)
C2 Co C14 144.33(15)
C1 Co C14 117.14(15)
C11 Co C14 66.91(12)
C10 Co C14 39.47(14)
C2 Co C13 156.58(15)
C1 Co C13 157.79(16)
C11 Co C13 66.04(12)
C10 Co C13 66.78(13)
C14 Co C13 40.77(16)
C2 Co C12 117.92(14)
C1 Co C12 149.74(15)
C11 Co C12 39.75(12)
C10 Co C12 66.96(12)
C14 Co C12 67.06(13)
C13 Co C12 38.68(14)
C2 Co C3 39.27(13)
C1 Co C3 70.75(13)
C11 Co C3 106.35(12)
C10 Co C3 138.40(13)
C14 Co C3 170.78(13)
C13 Co C3 131.46(14)
C12 Co C3 103.72(13)
C2 Co Br 109.37(10)
C1 Co Br 90.39(12)
C11 Co Br 155.78(8)
C10 Co Br 130.78(10)
C14 Co Br 94.71(10)
C13 Co Br 89.75(9)
C12 Co Br 119.69(9)
C3 Co Br 89.85(9)
C2 C1 Co 67.64(18)
C1 C2 C3 122.0(3)
C1 C2 Co 72.3(2)
C3 C2 Co 76.86(18)
C2 C3 C4 121.5(3)
C2 C3 Co 63.86(17)
C4 C3 Co 122.7(2)
C5 C4 C3 124.2(3)
C4 C5 C6 124.9(3)
C14 C10 C11 108.1(3)
C14 C10 C15 125.7(4)
C11 C10 C15 126.2(4)
C14 C10 Co 70.30(18)
C11 C10 Co 69.61(17)
C15 C10 Co 127.5(2)
C10 C11 C12 108.8(3)
C10 C11 C16 124.7(3)
C12 C11 C16 125.8(3)
C10 C11 Co 70.30(17)
C12 C11 Co 71.74(17)
C16 C11 Co 131.5(2)
C13 C12 C11 107.6(3)
C13 C12 C17 126.5(4)
C11 C12 C17 125.9(4)
C13 C12 Co 70.26(18)
C11 C12 Co 68.51(16)
C17 C12 Co 129.3(2)
C12 C13 C14 108.5(3)
C12 C13 C18 125.0(4)
C14 C13 C18 126.4(4)
C12 C13 Co 71.06(18)
C14 C13 Co 68.79(18)
C18 C13 Co 129.4(3)
C10 C14 C13 107.1(3)
C10 C14 C19 128.2(4)
C13 C14 C19 124.6(4)
C10 C14 Co 70.23(18)
C13 C14 Co 70.43(19)
C19 C14 Co 127.2(3)

loop_
_geom_bond_atom_site_label_1
_geom_bond_atom_site_label_2
_geom_bond_distance
Br Co 2.4218(5)
Co C2 2.001(3)
Co C1 2.062(3)
Co C11 2.062(3)
Co C10 2.071(3)
Co C14 2.072(3)
Co C13 2.094(3)
Co C12 2.104(3)
Co C3 2.171(3)
C1 C2 1.392(5)
C2 C3 1.411(5)
C3 C4 1.449(5)
C4 C5 1.323(5)
C5 C6 1.493(5)
C10 C14 1.399(5)
C10 C11 1.416(5)
C10 C15 1.494(5)
C11 C12 1.417(4)
C11 C16 1.495(4)
C12 C13 1.390(5)
C12 C17 1.494(5)
C13 C14 1.451(6)
C13 C18 1.506(5)
C14 C19 1.485(5)

loop_
_geom_torsion_atom_site_label_1
_geom_torsion_atom_site_label_2
_geom_torsion_atom_site_label_3
_geom_torsion_atom_site_label_4
_geom_torsion
C11 Co C1 C2 69.7(2)
C10 Co C1 C2 108.3(2)
C14 Co C1 C2 144.0(2)
C13 Co C1 C2 149.2(3)
C12 Co C1 C2 53.5(4)
C3 Co C1 C2 -30.8(2)
Br Co C1 C2 -120.5(2)
Co C1 C2 C3 61.3(3)
C11 Co C2 C1 -119.1(2)
C10 Co C2 C1 -80.3(2)
C14 Co C2 C1 -63.8(3)
C13 Co C2 C1 -150.9(3)
C12 Co C2 C1 -152.7(2)
C3 Co C2 C1 130.2(3)
Br Co C2 C1 66.0(2)
C1 Co C2 C3 -130.2(3)
C11 Co C2 C3 110.7(2)
C10 Co C2 C3 149.52(19)
C14 Co C2 C3 166.0(2)
C13 Co C2 C3 78.9(4)
C12 Co C2 C3 77.1(2)
Br Co C2 C3 -64.2(2)
C1 C2 C3 C4 -173.0(3)
Co C2 C3 C4 -113.9(3)
C1 C2 C3 Co -59.1(3)
C1 Co C3 C2 31.4(2)
C11 Co C3 C2 -76.4(2)
C10 Co C3 C2 -46.9(3)
C14 Co C3 C2 -118.4(9)
C13 Co C3 C2 -148.6(2)
C12 Co C3 C2 -117.6(2)
Br Co C3 C2 121.82(19)
C2 Co C3 C4 112.1(3)
C1 Co C3 C4 143.5(3)
C11 Co C3 C4 35.7(3)
C10 Co C3 C4 65.2(3)
C14 Co C3 C4 -6.3(10)
C13 Co C3 C4 -36.5(3)
C12 Co C3 C4 -5.4(3)
Br Co C3 C4 -126.0(3)
C2 C3 C4 C5 -168.3(3)
Co C3 C4 C5 114.5(3)
C3 C4 C5 C6 -179.7(3)
C2 Co C10 C14 164.9(2)
C1 Co C10 C14 125.2(2)
C11 Co C10 C14 -119.0(3)
C13 Co C10 C14 -39.2(2)
C12 Co C10 C14 -81.4(2)
C3 Co C10 C14 -166.2(2)
Br Co C10 C14 28.7(2)
C2 Co C10 C11 -76.1(2)
C1 Co C10 C11 -115.8(2)
C14 Co C10 C11 119.0(3)
C13 Co C10 C11 79.8(2)
C12 Co C10 C11 37.61(18)
C3 Co C10 C11 -47.2(3)
Br Co C10 C11 147.73(15)
C2 Co C10 C15 44.5(4)
C1 Co C10 C15 4.8(4)
C11 Co C10 C15 120.6(5)
C14 Co C10 C15 -120.4(5)
C13 Co C10 C15 -159.6(5)
C12 Co C10 C15 158.2(4)
C3 Co C10 C15 73.4(5)
Br Co C10 C15 -91.7(4)
C14 C10 C11 C12 -1.7(3)
C15 C10 C11 C12 176.1(3)
Co C10 C11 C12 -61.8(2)
C14 C10 C11 C16 -172.5(3)
C15 C10 C11 C16 5.3(5)
Co C10 C11 C16 127.5(3)
C14 C10 C11 Co 60.0(2)
C15 C10 C11 Co -122.2(3)
C2 Co C11 C10 111.4(2)
C1 Co C11 C10 74.2(2)
C14 Co C11 C10 -37.2(2)
C13 Co C11 C10 -81.8(2)
C12 Co C11 C10 -118.6(3)
C3 Co C11 C10 149.50(18)
Br Co C11 C10 -80.3(3)
C2 Co C11 C12 -130.0(2)
C1 Co C11 C12 -167.28(19)
C10 Co C11 C12 118.6(3)
C14 Co C11 C12 81.4(2)
C13 Co C11 C12 36.7(2)
C3 Co C11 C12 -91.9(2)
Br Co C11 C12 38.3(3)
C2 Co C11 C16 -8.0(4)
C1 Co C11 C16 -45.3(4)
C10 Co C11 C16 -119.4(4)
C14 Co C11 C16 -156.6(4)
C13 Co C11 C16 158.7(4)
C12 Co C11 C16 122.0(4)
C3 Co C11 C16 30.1(4)
Br Co C11 C16 160.3(3)
C10 C11 C12 C13 1.2(3)
C16 C11 C12 C13 171.8(3)
Co C11 C12 C13 -59.7(2)
C10 C11 C12 C17 -175.4(3)
C16 C11 C12 C17 -4.7(5)
Co C11 C12 C17 123.8(3)
C10 C11 C12 Co 60.9(2)
C16 C11 C12 Co -128.5(3)
C2 Co C12 C13 178.8(2)
C1 Co C12 C13 143.0(3)
C11 Co C12 C13 119.1(3)
C10 Co C12 C13 81.1(2)
C14 Co C12 C13 38.1(2)
C3 Co C12 C13 -141.8(2)
Br Co C12 C13 -43.9(2)
C2 Co C12 C11 59.8(2)
C1 Co C12 C11 24.0(4)
C10 Co C12 C11 -37.93(19)
C14 Co C12 C11 -81.0(2)
C13 Co C12 C11 -119.1(3)
C3 Co C12 C11 99.18(19)
Br Co C12 C11 -163.00(15)
C2 Co C12 C17 -59.7(4)
C1 Co C12 C17 -95.5(4)
C11 Co C12 C17 -119.5(5)
C10 Co C12 C17 -157.4(4)
C14 Co C12 C17 159.6(4)
C13 Co C12 C17 121.5(5)
C3 Co C12 C17 -20.3(4)
Br Co C12 C17 77.6(4)
C11 C12 C13 C14 -0.2(3)
C17 C12 C13 C14 176.3(3)
Co C12 C13 C14 -58.8(2)
C11 C12 C13 C18 -176.0(4)
C17 C12 C13 C18 0.5(6)
Co C12 C13 C18 125.4(4)
C11 C12 C13 Co 58.6(2)
C17 C12 C13 Co -124.9(3)
C2 Co C13 C12 -2.6(5)
C1 Co C13 C12 -126.7(4)
C11 Co C13 C12 -37.71(19)
C10 Co C13 C12 -81.6(2)
C14 Co C13 C12 -119.6(3)
C3 Co C13 C12 53.3(3)
Br Co C13 C12 142.92(19)
C2 Co C13 C14 116.9(4)
C1 Co C13 C14 -7.1(5)
C11 Co C13 C14 81.8(2)
C10 Co C13 C14 37.93(19)
C12 Co C13 C14 119.6(3)
C3 Co C13 C14 172.91(19)
Br Co C13 C14 -97.52(18)
C2 Co C13 C18 -122.8(5)
C1 Co C13 C18 113.2(6)
C11 Co C13 C18 -157.9(5)
C10 Co C13 C18 158.2(5)
C14 Co C13 C18 120.3(6)
C12 Co C13 C18 -120.1(6)
C3 Co C13 C18 -66.8(5)
Br Co C13 C18 22.8(5)
C11 C10 C14 C13 1.6(3)
C15 C10 C14 C13 -176.3(3)
Co C10 C14 C13 61.2(2)
C11 C10 C14 C19 178.1(3)
C15 C10 C14 C19 0.3(6)
Co C10 C14 C19 -122.3(4)
C11 C10 C14 Co -59.6(2)
C15 C10 C14 Co 122.6(3)
C12 C13 C14 C10 -0.8(3)
C18 C13 C14 C10 174.9(4)
Co C13 C14 C10 -61.0(2)
C12 C13 C14 C19 -177.5(3)
C18 C13 C14 C19 -1.8(6)
Co C13 C14 C19 122.3(3)
C12 C13 C14 Co 60.2(2)
C18 C13 C14 Co -124.1(4)
C2 Co C14 C10 -25.3(3)
C1 Co C14 C10 -65.7(2)
C11 Co C14 C10 37.76(19)
C13 Co C14 C10 117.3(3)
C12 Co C14 C10 81.1(2)
C3 Co C14 C10 82.0(9)
Br Co C14 C10 -158.57(18)
C2 Co C14 C13 -142.6(2)
C1 Co C14 C13 177.0(2)
C11 Co C14 C13 -79.5(2)
C10 Co C14 C13 -117.3(3)
C12 Co C14 C13 -36.18(19)
C3 Co C14 C13 -35.3(9)
Br Co C14 C13 84.13(18)
C2 Co C14 C19 98.3(5)
C1 Co C14 C19 57.9(5)
C11 Co C14 C19 161.3(5)
C10 Co C14 C19 123.6(5)
C13 Co C14 C19 -119.1(5)
C12 Co C14 C19 -155.3(5)
C3 Co C14 C19 -154.4(8)
Br Co C14 C19 -35.0(5)
